data_7024123
loop_
_publ_author_name
'Klosterman, Jeremy K.'
'Linden, Anthony'
'Frantz, Derik K.'
'Siegel, Jay S.'

_publ_section_title
;
 Manisyl-substituted polypyridine coordination compounds:
 Metallo-supramolecular networks of interdigitated double helices
 assembled via CH...pi and pi-pi interactions.
;
_journal_issue 6
_journal_name_full 'Dalton transactions (Cambridge, England : 2003)'
_journal_page_first 1519
_journal_page_last 1531
_journal_paper_doi 10.1039/b911272c
_journal_volume 39
_journal_year 2010
_chemical_formula_moiety 'C66 H62 Cu N6 O4 2+, 2(F6 P 1-), 2.5(C2 H3 N)'
_chemical_formula_sum 'C71 H69.5 Cu F12 N8.5 O4 P2'
_chemical_formula_weight 1459.35
_chemical_name_systematic
;
bis[5,5"-bis-(4-methoxy-2,6-dimethylphenyl)-
[2,2':6,2"]terpyridine]copper(II) hexafluorophosphate
2.5-acetonitrile solvate
;
_space_group_IT_number 52
_symmetry_cell_setting orthorhombic
_symmetry_Int_Tables_number 52
_symmetry_space_group_name_Hall '-P 2a 2bc'
_symmetry_space_group_name_H-M 'P n n a'
_atom_sites_solution_hydrogens geom
_atom_sites_solution_primary heavy
_atom_sites_solution_secondary difmap
_audit_creation_date 04-07-06
_audit_creation_method SHELXL-97
_cell_angle_alpha 90.00
_cell_angle_beta 90.00
_cell_angle_gamma 90.00
_cell_formula_units_Z 8
_cell_length_a 22.0072(3)
_cell_length_b 24.9787(4)
_cell_length_c 25.1014(3)
_cell_measurement_reflns_used 219498
_cell_measurement_temperature 160(1)
_cell_measurement_theta_max 25.0
_cell_measurement_theta_min 2.0
_cell_volume 13798.5(3)
_computing_cell_refinement 'DENZO-SMN (Otwinowski & Minor, 1997)'
_computing_data_collection 'COLLECT (Nonius, 2000)'
_computing_data_reduction 'DENZO-SMN and SCALEPACK (Otwinowski & Minor, 1997)'
_computing_molecular_graphics 'ORTEPII (Johnson, 1976)'
_computing_publication_material 'SHELXL97 and PLATON (Spek, 2009)'
_computing_structure_refinement 'SHELXL97 (Sheldrick, 2008)'
_computing_structure_solution 'DIRDIF94 (Beurskens et al., 1994)'
_diffrn_ambient_temperature 160(1)
_diffrn_detector '65 mm CCD camera on \k goniostat'
_diffrn_detector_area_resol_mean 9
_diffrn_measured_fraction_theta_full 0.999
_diffrn_measured_fraction_theta_max 0.999
_diffrn_measurement_device_type 'Nonius KappaCCD area-detector diffractometer'
_diffrn_measurement_method '\f and \w scans with \k offsets'
_diffrn_radiation_monochromator 'horizontally mounted graphite crystal'
_diffrn_radiation_source 'Nonius FR590 sealed tube generator'
_diffrn_radiation_type 'Mo K\a'
_diffrn_radiation_wavelength 0.71073
_diffrn_reflns_av_R_equivalents 0.0923
_diffrn_reflns_av_sigmaI/netI 0.0519
_diffrn_reflns_limit_h_max 26
_diffrn_reflns_limit_h_min -24
_diffrn_reflns_limit_k_max 29
_diffrn_reflns_limit_k_min -29
_diffrn_reflns_limit_l_max 26
_diffrn_reflns_limit_l_min -29
_diffrn_reflns_number 146815
_diffrn_reflns_theta_full 25.02
_diffrn_reflns_theta_max 25.02
_diffrn_reflns_theta_min 2.02
_diffrn_standards_decay_% 0
_diffrn_standards_number 0
_exptl_absorpt_coefficient_mu 0.451
_exptl_absorpt_correction_T_max 0.915
_exptl_absorpt_correction_T_min 0.747
_exptl_absorpt_correction_type multi-scan
_exptl_absorpt_process_details '(Blessing, 1995)'
_exptl_crystal_colour green
_exptl_crystal_density_diffrn 1.405
_exptl_crystal_density_method 'not measured'
_exptl_crystal_description prism
_exptl_crystal_F_000 6032
_exptl_crystal_size_max 0.37
_exptl_crystal_size_mid 0.25
_exptl_crystal_size_min 0.17
_refine_diff_density_max 1.389
_refine_diff_density_min -1.307
_refine_diff_density_rms 0.102
_refine_ls_extinction_coef 0.00096(13)
_refine_ls_extinction_expression Fc^*^=kFc[1+0.001xFc^2^\l^3^/sin(2\q)]^-1/4^
_refine_ls_extinction_method SHELXL
_refine_ls_goodness_of_fit_ref 1.049
_refine_ls_hydrogen_treatment constr
_refine_ls_matrix_type full
_refine_ls_number_parameters 1069
_refine_ls_number_reflns 12186
_refine_ls_number_restraints 2160
_refine_ls_restrained_S_all 0.994
_refine_ls_R_factor_all 0.1321
_refine_ls_R_factor_gt 0.0984
_refine_ls_shift/su_max 0.004
_refine_ls_shift/su_mean 0.000
_refine_ls_structure_factor_coef Fsqd
_refine_ls_weighting_details 'w=1/[\s^2^(Fo^2^)+(0.1066P)^2^+64.2448P] where P=(Fo^2^+2Fc^2^)/3'
_refine_ls_weighting_scheme calc
_refine_ls_wR_factor_gt 0.2407
_refine_ls_wR_factor_ref 0.2595
_reflns_number_gt 8865
_reflns_number_total 12190
_reflns_threshold_expression 'I > 2\s(I)'
_cod_data_source_file b911272c.txt
_cod_data_source_block 6b
_cod_original_sg_symbol_H-M 'P n n a '
_cod_original_formula_sum 'C71 H69.50 Cu F12 N8.50 O4 P2'
_cod_database_code 7024123

loop_
_symmetry_equiv_pos_as_xyz
'x, y, z'
'-x+1/2, -y, z'
'x, -y+1/2, -z+1/2'
'-x+1/2, y+1/2, -z+1/2'
'-x, -y, -z'
'x-1/2, y, -z'
'-x, y-1/2, z-1/2'
'x-1/2, -y-1/2, z-1/2'

loop_
_atom_site_label
_atom_site_type_symbol
_atom_site_fract_x
_atom_site_fract_y
_atom_site_fract_z
_atom_site_U_iso_or_equiv
_atom_site_adp_type
_atom_site_occupancy
_atom_site_symmetry_multiplicity
_atom_site_calc_flag
_atom_site_refinement_flags
_atom_site_disorder_assembly
_atom_site_disorder_group
Cu1 Cu 0.2500 0.0000 0.38220(3) 0.0319(3) Uani 1 2 d S . .
O1 O -0.06072(18) 0.02281(16) 0.11520(17) 0.0498(11) Uani 1 1 d . . .
O2A O 0.3742(6) 0.2193(5) 0.6695(6) 0.062(2) Uani 0.370(9) 1 d PDU A 1
C22A C 0.3602(10) 0.094(2) 0.562(3) 0.045(2) Uani 0.370(9) 1 d PDU A 1
C23A C 0.4173(8) 0.1150(10) 0.5750(11) 0.047(2) Uani 0.370(9) 1 d PDU A 1
C24A C 0.4748(9) 0.0932(10) 0.5492(10) 0.051(4) Uani 0.370(9) 1 d PDU A 1
H241 H 0.5104 0.1104 0.5653 0.076 Uiso 0.370(9) 1 calc PR A 1
H242 H 0.4741 0.1007 0.5109 0.076 Uiso 0.370(9) 1 calc PR A 1
H243 H 0.4771 0.0545 0.5549 0.076 Uiso 0.370(9) 1 calc PR A 1
C25A C 0.4221(7) 0.1565(8) 0.6096(9) 0.048(3) Uani 0.370(9) 1 d PDU A 1
H251 H 0.4610 0.1700 0.6189 0.058 Uiso 0.370(9) 1 calc PR A 1
C26A C 0.3696(7) 0.1794(8) 0.6316(9) 0.050(2) Uani 0.370(9) 1 d PDU A 1
C27A C 0.3227(8) 0.2492(7) 0.6843(8) 0.069(3) Uani 0.370(9) 1 d PDU A 1
H271 H 0.2983 0.2570 0.6526 0.104 Uiso 0.370(9) 1 calc PR A 1
H272 H 0.3357 0.2829 0.7009 0.104 Uiso 0.370(9) 1 calc PR A 1
H273 H 0.2984 0.2286 0.7098 0.104 Uiso 0.370(9) 1 calc PR A 1
C28A C 0.3142(7) 0.1593(9) 0.6200(11) 0.044(3) Uani 0.370(9) 1 d PDU A 1
H281 H 0.2791 0.1743 0.6362 0.053 Uiso 0.370(9) 1 calc PR A 1
C29A C 0.3082(8) 0.1174(10) 0.5849(12) 0.043(2) Uani 0.370(9) 1 d PDU A 1
C30A C 0.2448(8) 0.0975(8) 0.5719(9) 0.047(3) Uani 0.370(9) 1 d PDU A 1
H301 H 0.2163 0.1103 0.5991 0.070 Uiso 0.370(9) 1 calc PR A 1
H302 H 0.2447 0.0583 0.5714 0.070 Uiso 0.370(9) 1 calc PR A 1
H303 H 0.2325 0.1111 0.5369 0.070 Uiso 0.370(9) 1 calc PR A 1
O2B O 0.3424(4) 0.2265(3) 0.6624(4) 0.064(2) Uani 0.630(9) 1 d PDU A 2
C22B C 0.3546(6) 0.0932(13) 0.5634(16) 0.0440(19) Uani 0.630(9) 1 d PDU A 2
C23B C 0.4067(5) 0.1238(6) 0.5745(7) 0.047(2) Uani 0.630(9) 1 d PDU A 2
C24B C 0.4675(6) 0.1094(6) 0.5495(6) 0.053(3) Uani 0.630(9) 1 d PDU A 2
H244 H 0.4952 0.1400 0.5523 0.079 Uiso 0.630(9) 1 calc PR A 2
H245 H 0.4615 0.1003 0.5119 0.079 Uiso 0.630(9) 1 calc PR A 2
H246 H 0.4850 0.0786 0.5682 0.079 Uiso 0.630(9) 1 calc PR A 2
C25B C 0.4037(5) 0.1668(5) 0.6074(5) 0.048(2) Uani 0.630(9) 1 d PDU A 2
H252 H 0.4396 0.1863 0.6158 0.058 Uiso 0.630(9) 1 calc PR A 2
C26B C 0.3481(5) 0.1824(5) 0.6292(5) 0.049(2) Uani 0.630(9) 1 d PDU A 2
C27B C 0.3892(5) 0.2650(4) 0.6639(5) 0.069(3) Uani 0.630(9) 1 d PDU A 2
H274 H 0.4238 0.2508 0.6840 0.104 Uiso 0.630(9) 1 calc PR A 2
H275 H 0.3742 0.2976 0.6813 0.104 Uiso 0.630(9) 1 calc PR A 2
H276 H 0.4021 0.2735 0.6275 0.104 Uiso 0.630(9) 1 calc PR A 2
C28B C 0.2974(5) 0.1536(5) 0.6192(6) 0.044(2) Uani 0.630(9) 1 d PDU A 2
H282 H 0.2598 0.1642 0.6346 0.052 Uiso 0.630(9) 1 calc PR A 2
C29B C 0.2993(5) 0.1092(6) 0.5871(7) 0.043(2) Uani 0.630(9) 1 d PDU A 2
C30B C 0.2410(5) 0.0781(5) 0.5790(5) 0.054(3) Uani 0.630(9) 1 d PDU A 2
H304 H 0.2458 0.0418 0.5934 0.080 Uiso 0.630(9) 1 calc PR A 2
H305 H 0.2317 0.0760 0.5409 0.080 Uiso 0.630(9) 1 calc PR A 2
H306 H 0.2076 0.0962 0.5976 0.080 Uiso 0.630(9) 1 calc PR A 2
N1 N 0.1986(2) -0.04192(17) 0.32094(17) 0.0395(11) Uani 1 1 d . . .
N2 N 0.29095(19) -0.06984(17) 0.38126(16) 0.0317(10) Uani 1 1 d . . .
N3 N 0.31602(18) 0.00850(16) 0.44572(16) 0.0305(10) Uani 1 1 d . . .
C1 C -0.0606(3) 0.0760(3) 0.0947(3) 0.0549(17) Uani 1 1 d . . .
H11 H -0.0542 0.1014 0.1239 0.082 Uiso 1 1 calc R . .
H12 H -0.0998 0.0834 0.0776 0.082 Uiso 1 1 calc R . .
H13 H -0.0279 0.0798 0.0685 0.082 Uiso 1 1 calc R . .
C2 C -0.0138(3) 0.0088(2) 0.1486(2) 0.0412(13) Uani 1 1 d . . .
C3 C -0.0167(3) -0.0416(2) 0.1700(2) 0.0434(14) Uani 1 1 d . . .
H3 H -0.0508 -0.0637 0.1623 0.052 Uiso 1 1 calc R . .
C4 C 0.0291(3) -0.0609(2) 0.2026(2) 0.0418(14) Uani 1 1 d . . .
C5 C 0.0225(3) -0.1161(2) 0.2269(3) 0.0565(17) Uani 1 1 d . . .
H51 H -0.0202 -0.1272 0.2252 0.085 Uiso 1 1 calc R . .
H52 H 0.0358 -0.1151 0.2641 0.085 Uiso 1 1 calc R . .
H53 H 0.0475 -0.1416 0.2070 0.085 Uiso 1 1 calc R . .
C6 C 0.0801(3) -0.0284(2) 0.2136(2) 0.0383(13) Uani 1 1 d . . .
C7 C 0.1522(3) -0.0242(2) 0.2914(2) 0.0396(13) Uani 1 1 d . . .
H7 H 0.1320 0.0074 0.3027 0.048 Uiso 1 1 calc R . .
C8 C 0.1317(2) -0.04937(19) 0.2449(2) 0.0322(12) Uani 1 1 d . . .
C9 C 0.1632(3) -0.0953(2) 0.2296(2) 0.0391(13) Uani 1 1 d . . .
H9 H 0.1526 -0.1131 0.1975 0.047 Uiso 1 1 calc R . .
C10 C 0.2100(3) -0.1149(2) 0.2609(2) 0.0396(13) Uani 1 1 d . . .
H10 H 0.2310 -0.1465 0.2508 0.047 Uiso 1 1 calc R . .
C11 C 0.2260(3) -0.08827(19) 0.3070(2) 0.0334(12) Uani 1 1 d . . .
C12 C 0.2733(3) -0.1065(2) 0.3448(2) 0.0396(13) Uani 1 1 d . . .
C13 C 0.2985(4) -0.1565(2) 0.3442(3) 0.066(2) Uani 1 1 d . . .
H131 H 0.2870 -0.1821 0.3180 0.080 Uiso 1 1 calc R . .
C14 C 0.3412(4) -0.1688(3) 0.3827(3) 0.076(2) Uani 1 1 d . . .
H14 H 0.3588 -0.2035 0.3835 0.092 Uiso 1 1 calc R . .
C15 C 0.3583(3) -0.1314(2) 0.4198(3) 0.0578(18) Uani 1 1 d . . .
H15 H 0.3875 -0.1400 0.4463 0.069 Uiso 1 1 calc R . .
C16 C 0.3329(3) -0.0821(2) 0.4180(2) 0.0380(13) Uani 1 1 d . . .
C17 C 0.3452(2) -0.0375(2) 0.4566(2) 0.0329(12) Uani 1 1 d . . .
C18 C 0.3819(2) -0.0428(2) 0.5013(2) 0.0386(13) Uani 1 1 d . . .
H18 H 0.4036 -0.0751 0.5078 0.046 Uiso 1 1 calc R . .
C19 C 0.3863(3) -0.0005(3) 0.5360(2) 0.0458(14) Uani 1 1 d . A .
H19 H 0.4105 -0.0040 0.5672 0.055 Uiso 1 1 calc R . .
C20 C 0.3561(2) 0.0471(2) 0.5263(2) 0.0386(13) Uani 1 1 d D . .
C21 C 0.3219(3) 0.0494(2) 0.4790(2) 0.0374(13) Uani 1 1 d . A .
H21 H 0.3019 0.0820 0.4705 0.045 Uiso 1 1 calc R . .
C31 C 0.1326(3) 0.0631(2) 0.2049(2) 0.0466(15) Uani 1 1 d . . .
H311 H 0.1300 0.0751 0.2420 0.070 Uiso 1 1 calc R . .
H312 H 0.1289 0.0941 0.1811 0.070 Uiso 1 1 calc R . .
H313 H 0.1718 0.0455 0.1989 0.070 Uiso 1 1 calc R . .
C32 C 0.0816(3) 0.0240(2) 0.1935(2) 0.0375(13) Uani 1 1 d . . .
C33 C 0.0341(2) 0.0423(2) 0.1610(2) 0.0367(12) Uani 1 1 d . . .
H33 H 0.0348 0.0779 0.1475 0.044 Uiso 1 1 calc R . .
Cu2 Cu 0.7500 0.0000 0.09376(3) 0.0349(3) Uani 1 2 d S . .
O41 O 0.4590(2) 0.00046(19) 0.36706(19) 0.0595(12) Uani 1 1 d . . .
O42A O 0.8349(7) 0.2642(5) -0.1610(7) 0.057(3) Uani 0.380(17) 1 d PDU B 1
C67A C 0.8863(8) 0.2986(7) -0.1620(10) 0.059(3) Uani 0.380(17) 1 d PDU B 1
H671 H 0.8908 0.3159 -0.1271 0.089 Uiso 0.380(17) 1 calc PR B 1
H672 H 0.8806 0.3260 -0.1895 0.089 Uiso 0.380(17) 1 calc PR B 1
H673 H 0.9228 0.2776 -0.1699 0.089 Uiso 0.380(17) 1 calc PR B 1
C62A C 0.8446(12) 0.1212(3) -0.0768(2) 0.035(2) Uani 0.380(17) 1 d PDU B 1
C63A C 0.8981(10) 0.1492(5) -0.0874(3) 0.039(2) Uani 0.380(17) 1 d PDU B 1
C64A C 0.9596(12) 0.1322(8) -0.0656(4) 0.042(3) Uani 0.380(17) 1 d PDU B 1
H641 H 0.9913 0.1556 -0.0800 0.063 Uiso 0.380(17) 1 calc PR B 1
H642 H 0.9679 0.0951 -0.0761 0.063 Uiso 0.380(17) 1 calc PR B 1
H643 H 0.9593 0.1348 -0.0266 0.063 Uiso 0.380(17) 1 calc PR B 1
C65A C 0.8963(8) 0.1947(4) -0.1190(3) 0.046(2) Uani 0.380(17) 1 d PDU B 1
H651 H 0.9329 0.2136 -0.1261 0.055 Uiso 0.380(17) 1 calc PR B 1
C66A C 0.8424(8) 0.2132(4) -0.1405(3) 0.049(2) Uani 0.380(17) 1 d PDU B 1
C68A C 0.7896(8) 0.1857(4) -0.1299(4) 0.042(2) Uani 0.380(17) 1 d PDU B 1
H681 H 0.7524 0.1984 -0.1444 0.050 Uiso 0.380(17) 1 calc PR B 1
C69A C 0.7893(10) 0.1399(4) -0.0986(4) 0.035(2) Uani 0.380(17) 1 d PDU B 1
C70A C 0.7285(12) 0.1171(8) -0.0819(9) 0.036(3) Uani 0.380(17) 1 d PDU B 1
H701 H 0.7206 0.1262 -0.0445 0.053 Uiso 0.380(17) 1 calc PR B 1
H702 H 0.7291 0.0780 -0.0859 0.053 Uiso 0.380(17) 1 calc PR B 1
H703 H 0.6964 0.1322 -0.1043 0.053 Uiso 0.380(17) 1 calc PR B 1
O42B O 0.8376(4) 0.2528(4) -0.1784(4) 0.053(2) Uani 0.620(17) 1 d PDU B 2
C67B C 0.8922(5) 0.2799(5) -0.1925(6) 0.064(3) Uani 0.620(17) 1 d PDU B 2
H674 H 0.9060 0.3016 -0.1623 0.096 Uiso 0.620(17) 1 calc PR B 2
H675 H 0.8845 0.3032 -0.2232 0.096 Uiso 0.620(17) 1 calc PR B 2
H676 H 0.9235 0.2537 -0.2017 0.096 Uiso 0.620(17) 1 calc PR B 2
C62B C 0.8455(7) 0.1211(2) -0.0770(2) 0.0338(17) Uani 0.620(17) 1 d PDU B 2
C63B C 0.8987(7) 0.1494(3) -0.0878(2) 0.0374(16) Uani 0.620(17) 1 d PDU B 2
C64B C 0.9604(7) 0.1332(5) -0.0656(3) 0.043(2) Uani 0.620(17) 1 d PDU B 2
H644 H 0.9550 0.1166 -0.0306 0.064 Uiso 0.620(17) 1 calc PR B 2
H645 H 0.9861 0.1650 -0.0622 0.064 Uiso 0.620(17) 1 calc PR B 2
H646 H 0.9797 0.1076 -0.0899 0.064 Uiso 0.620(17) 1 calc PR B 2
C65B C 0.8963(6) 0.1950(3) -0.1193(3) 0.0470(18) Uani 0.620(17) 1 d PDU B 2
H652 H 0.9326 0.2142 -0.1265 0.056 Uiso 0.620(17) 1 calc PR B 2
C66B C 0.8420(5) 0.2129(3) -0.1404(3) 0.0496(17) Uani 0.620(17) 1 d PDU B 2
C68B C 0.7895(5) 0.1854(3) -0.1295(3) 0.0416(18) Uani 0.620(17) 1 d PDU B 2
H682 H 0.7521 0.1979 -0.1437 0.050 Uiso 0.620(17) 1 calc PR B 2
C69B C 0.7898(7) 0.1395(3) -0.0981(3) 0.0342(15) Uani 0.620(17) 1 d PDU B 2
C70B C 0.7315(7) 0.1080(5) -0.0930(6) 0.036(3) Uani 0.620(17) 1 d PDU B 2
H704 H 0.7010 0.1227 -0.1174 0.055 Uiso 0.620(17) 1 calc PR B 2
H705 H 0.7165 0.1104 -0.0563 0.055 Uiso 0.620(17) 1 calc PR B 2
H706 H 0.7392 0.0704 -0.1020 0.055 Uiso 0.620(17) 1 calc PR B 2
N41 N 0.7131(2) -0.04912(18) 0.15680(17) 0.0399(11) Uani 1 1 d . . .
N42 N 0.8028(2) -0.06388(16) 0.09118(16) 0.0337(10) Uani 1 1 d . . .
N43 N 0.81255(19) 0.02072(17) 0.03081(16) 0.0308(10) Uani 1 1 d . . .
C41 C 0.4574(3) 0.0539(3) 0.3882(3) 0.0583(17) Uani 1 1 d . . .
H411 H 0.4893 0.0580 0.4151 0.087 Uiso 1 1 calc R . .
H412 H 0.4176 0.0605 0.4046 0.087 Uiso 1 1 calc R . .
H413 H 0.4640 0.0797 0.3594 0.087 Uiso 1 1 calc R . .
C42 C 0.5073(3) -0.0122(2) 0.3354(2) 0.0439(14) Uani 1 1 d . . .
C43 C 0.5057(3) -0.0624(3) 0.3123(3) 0.0552(17) Uani 1 1 d . . .
H43 H 0.4719 -0.0851 0.3188 0.066 Uiso 1 1 calc R . .
C44 C 0.5529(3) -0.0803(3) 0.2797(2) 0.0526(16) Uani 1 1 d . . .
C45 C 0.5457(4) -0.1344(3) 0.2539(3) 0.073(2) Uani 1 1 d . . .
H451 H 0.5670 -0.1346 0.2196 0.109 Uiso 1 1 calc R . .
H452 H 0.5025 -0.1417 0.2482 0.109 Uiso 1 1 calc R . .
H453 H 0.5631 -0.1619 0.2772 0.109 Uiso 1 1 calc R . .
C46 C 0.6028(3) -0.0474(2) 0.2711(2) 0.0445(14) Uani 1 1 d . . .
C47 C 0.6680(3) -0.0357(2) 0.1905(2) 0.0461(15) Uani 1 1 d . . .
H47 H 0.6445 -0.0048 0.1828 0.055 Uiso 1 1 calc R . .
C48 C 0.6543(3) -0.0649(2) 0.2355(2) 0.0470(15) Uani 1 1 d . . .
C49 C 0.6882(3) -0.1111(3) 0.2444(2) 0.0535(16) Uani 1 1 d . . .
H49 H 0.6798 -0.1326 0.2748 0.064 Uiso 1 1 calc R . .
C50 C 0.7339(3) -0.1261(2) 0.2099(2) 0.0483(15) Uani 1 1 d . . .
H50 H 0.7567 -0.1578 0.2159 0.058 Uiso 1 1 calc R . .
C51 C 0.7457(3) -0.0938(2) 0.1660(2) 0.0424(14) Uani 1 1 d . . .
C52 C 0.7940(3) -0.1038(2) 0.1266(2) 0.0367(13) Uani 1 1 d . . .
C53 C 0.8288(3) -0.1500(2) 0.1235(2) 0.0463(15) Uani 1 1 d . . .
H531 H 0.8235 -0.1781 0.1486 0.056 Uiso 1 1 calc R . .
C54 C 0.8711(3) -0.1545(2) 0.0834(2) 0.0488(15) Uani 1 1 d . . .
H54 H 0.8948 -0.1861 0.0807 0.059 Uiso 1 1 calc R . .
C55 C 0.8796(2) -0.1139(2) 0.0472(2) 0.0383(13) Uani 1 1 d . . .
H55 H 0.9089 -0.1171 0.0196 0.046 Uiso 1 1 calc R . .
C56 C 0.8443(2) -0.0682(2) 0.0521(2) 0.0325(12) Uani 1 1 d . . .
C57 C 0.8477(2) -0.02099(19) 0.0159(2) 0.0296(11) Uani 1 1 d . . .
C58 C 0.8831(2) -0.0191(2) -0.0298(2) 0.0349(12) Uani 1 1 d . . .
H58 H 0.9078 -0.0487 -0.0397 0.042 Uiso 1 1 calc R . .
C59 C 0.8816(2) 0.0267(2) -0.0605(2) 0.0336(12) Uani 1 1 d . B .
H59 H 0.9047 0.0280 -0.0925 0.040 Uiso 1 1 calc R . .
C60 C 0.8474(2) 0.07055(18) -0.04604(19) 0.0297(11) Uani 1 1 d D . .
C61 C 0.8134(2) 0.06526(19) 0.00110(19) 0.0311(11) Uani 1 1 d . B .
H61 H 0.7898 0.0949 0.0125 0.037 Uiso 1 1 calc R . .
C71 C 0.6572(3) 0.0413(3) 0.2873(3) 0.066(2) Uani 1 1 d . . .
H711 H 0.6951 0.0209 0.2841 0.100 Uiso 1 1 calc R . .
H712 H 0.6598 0.0653 0.3181 0.100 Uiso 1 1 calc R . .
H713 H 0.6508 0.0624 0.2549 0.100 Uiso 1 1 calc R . .
C72 C 0.6050(3) 0.0034(3) 0.2947(2) 0.0446(14) Uani 1 1 d . . .
C73 C 0.5575(3) 0.0200(2) 0.3268(2) 0.0416(13) Uani 1 1 d . . .
H73 H 0.5594 0.0542 0.3433 0.050 Uiso 1 1 calc R . .
P1 P 0.05814(6) 0.19906(5) 0.08943(6) 0.0574(5) Uani 1 1 d D . .
F1A F 0.0389(3) 0.25942(11) 0.0989(3) 0.070(4) Uani 0.570(17) 1 d PDU C 1
F2A F 0.0775(3) 0.13868(11) 0.0800(3) 0.070(4) Uani 0.570(17) 1 d PDU C 1
F3A F 0.0037(3) 0.1920(3) 0.0488(3) 0.072(2) Uani 0.570(17) 1 d PDU C 1
F4A F 0.1127(3) 0.2061(3) 0.1301(3) 0.072(2) Uani 0.570(17) 1 d PDU C 1
F5A F 0.0153(3) 0.1809(2) 0.1368(2) 0.073(2) Uani 0.570(17) 1 d PDU C 1
F6A F 0.1012(3) 0.2172(2) 0.0421(2) 0.073(2) Uani 0.570(17) 1 d PDU C 1
F1B F 0.0428(4) 0.25908(14) 0.1049(4) 0.083(6) Uani 0.430(17) 1 d PDU C 2
F2B F 0.0734(4) 0.13904(14) 0.0740(4) 0.083(6) Uani 0.430(17) 1 d PDU C 2
F3B F -0.01017(19) 0.1903(4) 0.0714(5) 0.085(3) Uani 0.430(17) 1 d PDU C 2
F4B F 0.12636(19) 0.2079(4) 0.1075(5) 0.085(3) Uani 0.430(17) 1 d PDU C 2
F5B F 0.0410(6) 0.1805(4) 0.14789(19) 0.093(4) Uani 0.430(17) 1 d PDU C 2
F6B F 0.0751(6) 0.2176(4) 0.0309(2) 0.093(4) Uani 0.430(17) 1 d PDU C 2
P2A P 0.56810(13) 0.31687(11) 0.10289(12) 0.0660(13) Uani 0.663(7) 1 d PD D 1
F7A F 0.5390(2) 0.25912(14) 0.1084(2) 0.092(2) Uani 0.663(7) 1 d PDU D 1
F8A F 0.5972(2) 0.37462(14) 0.0974(2) 0.092(2) Uani 0.663(7) 1 d PDU D 1
F9A F 0.50671(17) 0.33851(19) 0.0779(2) 0.107(2) Uani 0.663(7) 1 d PDU D 1
F10A F 0.62949(19) 0.2952(2) 0.1279(2) 0.107(2) Uani 0.663(7) 1 d PDU D 1
F11A F 0.5443(2) 0.3317(2) 0.16061(16) 0.103(2) Uani 0.663(7) 1 d PDU D 1
F12A F 0.5919(2) 0.3020(2) 0.04518(15) 0.103(2) Uani 0.663(7) 1 d PDU D 1
P2B P 0.5794(3) 0.3066(2) 0.1237(3) 0.093(4) Uani 0.337(7) 1 d PD D 2
F7B F 0.5645(5) 0.2558(3) 0.1592(5) 0.154(6) Uani 0.337(7) 1 d PDU D 2
F8B F 0.5944(5) 0.3574(4) 0.0883(5) 0.154(6) Uani 0.337(7) 1 d PDU D 2
F9B F 0.5134(3) 0.3294(4) 0.1347(5) 0.121(5) Uani 0.337(7) 1 d PDU D 2
F10B F 0.6455(3) 0.2839(4) 0.1128(5) 0.121(5) Uani 0.337(7) 1 d PDU D 2
F11B F 0.6039(6) 0.3370(4) 0.1748(4) 0.160(7) Uani 0.337(7) 1 d PDU D 2
F12B F 0.5549(6) 0.2762(5) 0.0727(4) 0.160(7) Uani 0.337(7) 1 d PDU D 2

loop_
_atom_site_aniso_label
_atom_site_aniso_U_11
_atom_site_aniso_U_22
_atom_site_aniso_U_33
_atom_site_aniso_U_23
_atom_site_aniso_U_13
_atom_site_aniso_U_12
Cu1 0.0353(5) 0.0333(5) 0.0270(5) 0.000 0.000 -0.0013(4)
O1 0.039(2) 0.048(2) 0.062(3) 0.011(2) -0.017(2) -0.0069(19)
O2A 0.073(6) 0.052(4) 0.060(4) -0.013(4) -0.002(5) -0.002(5)
C22A 0.043(5) 0.056(4) 0.036(4) -0.003(4) 0.004(4) -0.002(4)
C23A 0.048(5) 0.053(5) 0.040(4) -0.008(4) 0.008(4) -0.005(4)
C24A 0.050(6) 0.054(8) 0.048(6) -0.012(7) 0.012(6) -0.001(6)
C25A 0.050(6) 0.052(5) 0.044(5) -0.011(5) 0.009(5) -0.008(5)
C26A 0.054(5) 0.050(4) 0.047(4) -0.011(4) 0.009(5) -0.005(4)
C27A 0.083(7) 0.058(6) 0.067(6) -0.013(5) 0.007(6) 0.000(6)
C28A 0.040(5) 0.051(5) 0.041(4) -0.005(4) 0.008(5) -0.003(5)
C29A 0.039(5) 0.052(5) 0.038(4) -0.002(4) 0.004(4) -0.002(4)
C30A 0.040(5) 0.049(7) 0.051(5) -0.005(6) 0.011(5) 0.000(6)
O2B 0.069(5) 0.058(4) 0.066(4) -0.017(3) 0.009(4) -0.003(4)
C22B 0.041(4) 0.057(4) 0.034(4) -0.001(3) 0.002(4) -0.005(4)
C23B 0.047(4) 0.057(4) 0.037(3) -0.011(3) 0.008(4) -0.006(4)
C24B 0.054(5) 0.056(6) 0.048(4) -0.018(5) 0.010(4) -0.003(5)
C25B 0.047(5) 0.051(4) 0.047(4) -0.009(4) 0.013(4) -0.009(4)
C26B 0.051(5) 0.051(4) 0.043(3) -0.009(3) 0.011(4) -0.006(4)
C27B 0.081(6) 0.056(5) 0.070(5) -0.010(4) 0.006(5) -0.008(5)
C28B 0.037(5) 0.054(4) 0.040(4) -0.001(4) 0.005(4) -0.001(4)
C29B 0.037(4) 0.053(4) 0.039(3) -0.005(4) 0.004(3) 0.001(3)
C30B 0.040(5) 0.060(6) 0.061(5) -0.014(5) 0.011(4) -0.003(5)
N1 0.062(3) 0.028(2) 0.028(2) 0.0007(19) -0.006(2) 0.004(2)
N2 0.034(2) 0.032(2) 0.029(2) 0.0052(19) -0.0016(19) 0.0011(19)
N3 0.026(2) 0.034(2) 0.031(2) 0.0025(19) 0.0004(18) 0.0016(18)
C1 0.051(4) 0.052(4) 0.062(4) 0.010(3) -0.022(3) -0.007(3)
C2 0.042(3) 0.040(3) 0.041(3) 0.004(3) 0.003(3) 0.002(3)
C3 0.042(3) 0.036(3) 0.052(4) -0.003(3) 0.001(3) -0.008(3)
C4 0.040(3) 0.035(3) 0.050(3) 0.006(3) 0.004(3) -0.002(3)
C5 0.063(4) 0.037(3) 0.069(4) 0.017(3) 0.009(3) 0.000(3)
C6 0.042(3) 0.042(3) 0.032(3) 0.003(2) 0.003(2) 0.003(3)
C7 0.059(4) 0.026(3) 0.034(3) 0.001(2) 0.004(3) 0.011(3)
C8 0.040(3) 0.022(3) 0.034(3) 0.001(2) 0.006(2) 0.000(2)
C9 0.044(3) 0.039(3) 0.035(3) -0.008(2) -0.007(3) 0.002(3)
C10 0.050(3) 0.026(3) 0.042(3) -0.008(2) -0.003(3) 0.007(2)
C11 0.045(3) 0.021(2) 0.033(3) -0.002(2) 0.002(2) 0.001(2)
C12 0.048(3) 0.027(3) 0.043(3) 0.003(2) -0.010(3) 0.000(2)
C13 0.089(5) 0.032(3) 0.079(5) -0.019(3) -0.032(4) 0.020(3)
C14 0.091(6) 0.036(4) 0.103(6) -0.008(4) -0.035(5) 0.018(4)
C15 0.068(4) 0.038(3) 0.068(4) 0.004(3) -0.032(4) 0.013(3)
C16 0.039(3) 0.035(3) 0.040(3) 0.007(2) 0.000(3) 0.003(2)
C17 0.028(3) 0.038(3) 0.032(3) 0.009(2) -0.001(2) 0.000(2)
C18 0.032(3) 0.043(3) 0.041(3) 0.007(3) -0.002(2) 0.009(2)
C19 0.035(3) 0.067(4) 0.035(3) 0.002(3) -0.007(2) 0.004(3)
C20 0.025(3) 0.057(4) 0.034(3) 0.000(3) 0.001(2) -0.002(3)
C21 0.047(3) 0.035(3) 0.030(3) 0.001(2) 0.005(2) 0.006(3)
C31 0.046(3) 0.041(3) 0.053(4) 0.014(3) -0.015(3) -0.010(3)
C32 0.041(3) 0.037(3) 0.035(3) 0.003(2) 0.003(2) 0.003(2)
C33 0.040(3) 0.035(3) 0.035(3) 0.006(2) 0.000(2) 0.002(2)
Cu2 0.0477(6) 0.0297(5) 0.0274(5) 0.000 0.000 0.0003(4)
O41 0.045(3) 0.064(3) 0.070(3) -0.011(2) 0.015(2) -0.006(2)
O42A 0.056(4) 0.048(4) 0.066(5) 0.020(4) 0.002(5) 0.002(4)
C67A 0.059(5) 0.052(6) 0.067(6) 0.024(5) 0.003(6) 0.002(5)
C62A 0.035(4) 0.032(4) 0.037(4) -0.001(4) 0.000(4) 0.004(4)
C63A 0.033(4) 0.036(4) 0.046(4) 0.002(3) -0.001(3) 0.002(3)
C64A 0.036(5) 0.038(5) 0.052(5) 0.006(5) -0.005(5) -0.002(5)
C65A 0.042(4) 0.040(4) 0.056(4) 0.009(4) 0.000(4) 0.000(4)
C66A 0.049(4) 0.043(4) 0.055(4) 0.011(4) 0.000(4) 0.004(3)
C68A 0.041(4) 0.039(4) 0.046(4) 0.004(4) -0.002(4) 0.006(4)
C69A 0.035(4) 0.034(4) 0.037(4) -0.001(3) 0.000(3) 0.005(3)
C70A 0.037(5) 0.034(5) 0.036(6) -0.006(5) -0.004(5) 0.003(5)
O42B 0.056(3) 0.047(4) 0.057(4) 0.015(3) 0.009(3) 0.007(3)
C67B 0.061(5) 0.058(5) 0.073(6) 0.024(5) 0.007(5) 0.002(4)
C62B 0.035(3) 0.031(3) 0.036(3) -0.001(3) 0.001(3) 0.004(3)
C63B 0.031(3) 0.036(3) 0.045(3) 0.002(3) 0.000(3) 0.002(3)
C64B 0.036(4) 0.038(4) 0.054(4) 0.006(4) -0.007(4) -0.002(4)
C65B 0.043(4) 0.040(3) 0.058(4) 0.010(3) 0.000(3) -0.001(3)
C66B 0.051(3) 0.043(3) 0.055(3) 0.011(3) -0.001(3) 0.004(3)
C68B 0.040(3) 0.039(3) 0.046(3) 0.003(3) -0.003(3) 0.006(3)
C69B 0.034(3) 0.033(3) 0.035(3) -0.001(3) 0.001(3) 0.005(3)
C70B 0.033(4) 0.034(4) 0.042(5) -0.006(4) -0.004(4) 0.006(4)
N41 0.057(3) 0.033(2) 0.030(2) 0.000(2) 0.006(2) 0.007(2)
N42 0.042(3) 0.028(2) 0.031(2) 0.0008(19) -0.007(2) -0.0012(19)
N43 0.029(2) 0.034(2) 0.029(2) -0.0021(19) -0.0014(18) 0.0033(19)
C41 0.053(4) 0.064(4) 0.058(4) -0.008(3) 0.011(3) -0.007(3)
C42 0.042(3) 0.053(4) 0.036(3) -0.003(3) 0.003(3) 0.001(3)
C43 0.050(4) 0.055(4) 0.061(4) -0.004(3) -0.002(3) -0.015(3)
C44 0.068(4) 0.049(4) 0.041(3) -0.007(3) 0.000(3) -0.007(3)
C45 0.087(5) 0.060(4) 0.071(5) -0.013(4) 0.003(4) -0.022(4)
C46 0.054(4) 0.050(4) 0.029(3) -0.008(3) 0.005(3) 0.000(3)
C47 0.066(4) 0.036(3) 0.036(3) -0.007(3) -0.003(3) 0.012(3)
C48 0.071(4) 0.041(3) 0.029(3) -0.004(3) 0.003(3) 0.001(3)
C49 0.078(5) 0.048(4) 0.035(3) 0.006(3) 0.012(3) -0.004(3)
C50 0.064(4) 0.041(3) 0.041(3) 0.011(3) 0.006(3) 0.012(3)
C51 0.059(4) 0.032(3) 0.036(3) 0.003(2) -0.005(3) 0.004(3)
C52 0.045(3) 0.034(3) 0.031(3) 0.004(2) -0.008(2) -0.002(2)
C53 0.058(4) 0.035(3) 0.046(3) 0.012(3) -0.004(3) 0.007(3)
C54 0.051(4) 0.038(3) 0.057(4) 0.009(3) -0.001(3) 0.011(3)
C55 0.033(3) 0.033(3) 0.049(3) 0.001(3) 0.002(3) 0.007(2)
C56 0.033(3) 0.030(3) 0.034(3) 0.004(2) -0.001(2) -0.002(2)
C57 0.027(3) 0.028(2) 0.034(3) -0.005(2) -0.008(2) -0.005(2)
C58 0.033(3) 0.029(3) 0.043(3) -0.002(2) 0.007(2) 0.006(2)
C59 0.035(3) 0.032(3) 0.034(3) -0.003(2) 0.008(2) 0.000(2)
C60 0.027(3) 0.028(3) 0.034(3) -0.002(2) -0.004(2) 0.000(2)
C61 0.038(3) 0.027(3) 0.028(3) -0.002(2) -0.005(2) -0.001(2)
C71 0.060(4) 0.078(5) 0.061(4) -0.031(4) 0.016(4) -0.025(4)
C72 0.045(3) 0.057(4) 0.032(3) 0.000(3) 0.004(3) -0.007(3)
C73 0.044(3) 0.049(3) 0.032(3) -0.003(3) 0.000(3) -0.001(3)
P1 0.0617(11) 0.0330(8) 0.0774(13) -0.0028(8) 0.0129(10) -0.0086(8)
F1A 0.075(6) 0.031(5) 0.104(6) -0.008(3) 0.015(4) -0.005(3)
F2A 0.075(6) 0.031(5) 0.104(6) -0.008(3) 0.015(4) -0.005(3)
F3A 0.080(4) 0.060(3) 0.076(4) -0.003(3) -0.013(3) -0.007(3)
F4A 0.080(4) 0.060(3) 0.076(4) -0.003(3) -0.013(3) -0.007(3)
F5A 0.085(4) 0.053(3) 0.083(4) 0.001(3) 0.031(3) -0.015(3)
F6A 0.085(4) 0.053(3) 0.083(4) 0.001(3) 0.031(3) -0.015(3)
F1B 0.084(8) 0.058(8) 0.108(8) -0.008(5) 0.013(5) 0.000(5)
F2B 0.084(8) 0.058(8) 0.108(8) -0.008(5) 0.013(5) 0.000(5)
F3B 0.072(5) 0.068(5) 0.116(6) -0.015(5) 0.018(4) -0.001(4)
F4B 0.072(5) 0.068(5) 0.116(6) -0.015(5) 0.018(4) -0.001(4)
F5B 0.091(6) 0.088(5) 0.100(5) 0.011(4) 0.020(4) 0.014(4)
F6B 0.091(6) 0.088(5) 0.100(5) 0.011(4) 0.020(4) 0.014(4)
P2A 0.063(2) 0.0401(19) 0.095(3) -0.0047(18) 0.028(2) 0.0044(16)
F7A 0.086(3) 0.055(3) 0.135(4) -0.017(3) 0.031(3) -0.008(2)
F8A 0.086(3) 0.055(3) 0.135(4) -0.017(3) 0.031(3) -0.008(2)
F9A 0.097(4) 0.105(4) 0.120(4) -0.014(3) -0.006(3) 0.022(3)
F10A 0.097(4) 0.105(4) 0.120(4) -0.014(3) -0.006(3) 0.022(3)
F11A 0.115(4) 0.107(4) 0.087(3) -0.022(3) 0.030(3) 0.012(3)
F12A 0.115(4) 0.107(4) 0.087(3) -0.022(3) 0.030(3) 0.012(3)
P2B 0.054(5) 0.032(4) 0.192(11) -0.045(5) 0.023(6) 0.006(3)
F7B 0.161(8) 0.132(8) 0.169(8) 0.015(6) 0.020(6) -0.010(6)
F8B 0.161(8) 0.132(8) 0.169(8) 0.015(6) 0.020(6) -0.010(6)
F9B 0.114(7) 0.106(7) 0.143(7) -0.006(5) 0.026(5) 0.009(5)
F10B 0.114(7) 0.106(7) 0.143(7) -0.006(5) 0.026(5) 0.009(5)
F11B 0.170(9) 0.149(8) 0.161(8) -0.019(6) -0.016(6) 0.005(6)
F12B 0.170(9) 0.149(8) 0.161(8) -0.019(6) -0.016(6) 0.005(6)

loop_
_atom_type_symbol
_atom_type_description
_atom_type_number_in_cell
_atom_type_scat_dispersion_real
_atom_type_scat_dispersion_imag
_atom_type_scat_source
C C 568 0.0033 0.0016
; International Tables for Crystallography (1992).
Vol. C, Tables 4.2.6.8 and 6.1.1.4
;
H H 556 0.0000 0.0000
; International Tables for Crystallography (1992).
Vol. C, Tables 4.2.6.8 and 6.1.1.4
;
Cu Cu 8 0.3201 1.2651
; International Tables for Crystallography (1992).
Vol. C, Tables 4.2.6.8 and 6.1.1.4
;
F F 96 0.0061 0.0033
; International Tables for Crystallography (1992).
Vol. C, Tables 4.2.6.8 and 6.1.1.4
;
N N 68 0.0106 0.0060
; International Tables for Crystallography (1992).
Vol. C, Tables 4.2.6.8 and 6.1.1.4
;
O O 32 0.0171 0.0103
; International Tables for Crystallography (1992).
Vol. C, Tables 4.2.6.8 and 6.1.1.4
;
P P 16 0.1023 0.0942
; International Tables for Crystallography (1992).
Vol. C, Tables 4.2.6.8 and 6.1.1.4
;

loop_
_geom_angle_atom_site_label_1
_geom_angle_atom_site_label_2
_geom_angle_atom_site_label_3
_geom_angle
_geom_angle_site_symmetry_1
_geom_angle_site_symmetry_3
N2 Cu1 N2 178.6(2) 2 .
N2 Cu1 N3 77.77(16) . .
N2 Cu1 N3 103.26(16) . 2
N3 Cu1 N3 85.3(2) . 2
N2 Cu1 N1 100.38(17) . 2
N3 Cu1 N1 97.14(17) . 2
N2 Cu1 N1 78.63(17) . .
N3 Cu1 N1 156.19(16) . .
N1 Cu1 N1 90.1(2) 2 .
C2 O1 C1 117.2(4) . .
C26A O2A C27A 120.4(9) . .
C23A C22A C29A 118.3(7) . .
C23A C22A C20 119.7(12) . .
C29A C22A C20 122.0(11) . .
C25A C23A C22A 120.5(8) . .
C25A C23A C24A 118.7(8) . .
C22A C23A C24A 120.7(8) . .
C23A C25A C26A 120.1(9) . .
C23A C25A H251 120.0 . .
C26A C25A H251 120.0 . .
C28A C26A O2A 118.8(9) . .
C28A C26A C25A 120.5(8) . .
O2A C26A C25A 120.4(9) . .
C26A C28A C29A 120.5(9) . .
C26A C28A H281 119.8 . .
C29A C28A H281 119.8 . .
C28A C29A C22A 120.2(8) . .
C28A C29A C30A 118.4(8) . .
C22A C29A C30A 121.4(8) . .
C26B O2B C27B 119.5(7) . .
C23B C22B C29B 117.7(6) . .
C23B C22B C20 121.9(8) . .
C29B C22B C20 120.3(8) . .
C25B C23B C22B 120.8(7) . .
C25B C23B C24B 118.7(7) . .
C22B C23B C24B 120.5(6) . .
C23B C24B H244 109.5 . .
C23B C24B H245 109.5 . .
H244 C24B H245 109.5 . .
C23B C24B H246 109.5 . .
H244 C24B H246 109.5 . .
H245 C24B H246 109.5 . .
C23B C25B C26B 120.1(8) . .
C23B C25B H252 120.0 . .
C26B C25B H252 120.0 . .
C28B C26B O2B 117.4(8) . .
C28B C26B C25B 120.2(7) . .
O2B C26B C25B 122.4(7) . .
O2B C27B H274 109.5 . .
O2B C27B H275 109.5 . .
H274 C27B H275 109.5 . .
O2B C27B H276 109.5 . .
H274 C27B H276 109.5 . .
H275 C27B H276 109.5 . .
C26B C28B C29B 120.9(7) . .
C26B C28B H282 119.6 . .
C29B C28B H282 119.6 . .
C28B C29B C22B 120.3(7) . .
C28B C29B C30B 117.8(7) . .
C22B C29B C30B 121.9(7) . .
C29B C30B H304 109.5 . .
C29B C30B H305 109.5 . .
H304 C30B H305 109.5 . .
C29B C30B H306 109.5 . .
H304 C30B H306 109.5 . .
H305 C30B H306 109.5 . .
C7 N1 C11 118.8(5) . .
C7 N1 Cu1 129.0(4) . .
C11 N1 Cu1 111.3(4) . .
C16 N2 C12 120.6(5) . .
C16 N2 Cu1 120.7(4) . .
C12 N2 Cu1 118.6(3) . .
C21 N3 C17 119.0(4) . .
C21 N3 Cu1 127.1(4) . .
C17 N3 Cu1 112.7(3) . .
O1 C1 H11 109.5 . .
O1 C1 H12 109.5 . .
H11 C1 H12 109.5 . .
O1 C1 H13 109.5 . .
H11 C1 H13 109.5 . .
H12 C1 H13 109.5 . .
C3 C2 O1 116.0(5) . .
C3 C2 C33 120.3(5) . .
O1 C2 C33 123.7(5) . .
C2 C3 C4 121.2(5) . .
C2 C3 H3 119.4 . .
C4 C3 H3 119.4 . .
C3 C4 C6 119.6(5) . .
C3 C4 C5 119.0(5) . .
C6 C4 C5 121.4(5) . .
C4 C5 H51 109.5 . .
C4 C5 H52 109.5 . .
H51 C5 H52 109.5 . .
C4 C5 H53 109.5 . .
H51 C5 H53 109.5 . .
H52 C5 H53 109.5 . .
C32 C6 C4 119.0(5) . .
C32 C6 C8 120.4(5) . .
C4 C6 C8 120.7(5) . .
N1 C7 C8 124.0(5) . .
N1 C7 H7 118.0 . .
C8 C7 H7 118.0 . .
C9 C8 C7 116.0(5) . .
C9 C8 C6 121.8(5) . .
C7 C8 C6 122.1(5) . .
C10 C9 C8 120.3(5) . .
C10 C9 H9 119.9 . .
C8 C9 H9 119.9 . .
C11 C10 C9 119.6(5) . .
C11 C10 H10 120.2 . .
C9 C10 H10 120.2 . .
N1 C11 C10 121.1(5) . .
N1 C11 C12 114.4(5) . .
C10 C11 C12 124.6(5) . .
N2 C12 C13 120.7(5) . .
N2 C12 C11 115.3(5) . .
C13 C12 C11 124.0(5) . .
C12 C13 C14 118.1(6) . .
C12 C13 H131 121.0 . .
C14 C13 H131 121.0 . .
C15 C14 C13 120.6(6) . .
C15 C14 H14 119.7 . .
C13 C14 H14 119.7 . .
C16 C15 C14 119.1(6) . .
C16 C15 H15 120.5 . .
C14 C15 H15 120.5 . .
N2 C16 C15 120.9(5) . .
N2 C16 C17 113.4(4) . .
C15 C16 C17 125.6(5) . .
N3 C17 C18 121.6(5) . .
N3 C17 C16 114.7(4) . .
C18 C17 C16 123.7(5) . .
C19 C18 C17 118.7(5) . .
C19 C18 H18 120.6 . .
C17 C18 H18 120.6 . .
C18 C19 C20 121.0(5) . .
C18 C19 H19 119.5 . .
C20 C19 H19 119.5 . .
C19 C20 C21 116.2(5) . .
C19 C20 C22A 123(3) . .
C21 C20 C22A 121(3) . .
C19 C20 C22B 124.6(18) . .
C21 C20 C22B 119.1(18) . .
N3 C21 C20 123.5(5) . .
N3 C21 H21 118.3 . .
C20 C21 H21 118.3 . .
C32 C31 H311 109.5 . .
C32 C31 H312 109.5 . .
H311 C31 H312 109.5 . .
C32 C31 H313 109.5 . .
H311 C31 H313 109.5 . .
H312 C31 H313 109.5 . .
C33 C32 C6 119.7(5) . .
C33 C32 C31 116.9(5) . .
C6 C32 C31 123.4(5) . .
C2 C33 C32 120.1(5) . .
C2 C33 H33 119.9 . .
C32 C33 H33 119.9 . .
N42 Cu2 N42 176.2(2) 2_655 .
N42 Cu2 N43 78.13(16) . .
N42 Cu2 N43 99.07(16) . 2_655
N43 Cu2 N43 85.9(2) . 2_655
N42 Cu2 N41 77.67(17) . .
N43 Cu2 N41 155.76(16) . .
N42 Cu2 N41 105.16(17) . 2_655
N43 Cu2 N41 99.22(17) . 2_655
N41 Cu2 N41 85.8(2) . 2_655
C42 O41 C41 116.7(5) . .
C66A O42A C67A 117.9(9) . .
C63A C62A C69A 119.2(6) . .
C63A C62A C60 119.4(14) . .
C69A C62A C60 121.3(14) . .
C65A C63A C62A 119.7(6) . .
C65A C63A C64A 117.4(7) . .
C62A C63A C64A 122.9(7) . .
C66A C65A C63A 121.4(7) . .
C66A C65A H651 119.3 . .
C63A C65A H651 119.3 . .
C68A C66A C65A 118.9(7) . .
C68A C66A O42A 115.5(7) . .
C65A C66A O42A 123.8(7) . .
C66A C68A C69A 121.7(7) . .
C66A C68A H681 119.2 . .
C69A C68A H681 119.2 . .
C68A C69A C62A 119.1(6) . .
C68A C69A C70A 118.1(7) . .
C62A C69A C70A 122.0(7) . .
C66B O42B C67B 117.1(7) . .
O42B C67B H674 109.5 . .
O42B C67B H675 109.5 . .
H674 C67B H675 109.5 . .
O42B C67B H676 109.5 . .
H674 C67B H676 109.5 . .
H675 C67B H676 109.5 . .
C63B C62B C69B 119.4(5) . .
C63B C62B C60 120.6(9) . .
C69B C62B C60 120.0(9) . .
C65B C63B C62B 119.6(6) . .
C65B C63B C64B 117.4(6) . .
C62B C63B C64B 122.9(6) . .
C63B C64B H644 109.5 . .
C63B C64B H645 109.5 . .
H644 C64B H645 109.5 . .
C63B C64B H646 109.5 . .
H644 C64B H646 109.5 . .
H645 C64B H646 109.5 . .
C66B C65B C63B 121.2(6) . .
C66B C65B H652 119.4 . .
C63B C65B H652 119.4 . .
C68B C66B O42B 116.1(6) . .
C68B C66B C65B 119.3(6) . .
O42B C66B C65B 124.0(6) . .
C66B C68B C69B 121.4(6) . .
C66B C68B H682 119.3 . .
C69B C68B H682 119.3 . .
C68B C69B C62B 119.1(5) . .
C68B C69B C70B 118.2(6) . .
C62B C69B C70B 122.4(6) . .
C69B C70B H704 109.5 . .
C69B C70B H705 109.5 . .
H704 C70B H705 109.5 . .
C69B C70B H706 109.5 . .
H704 C70B H706 109.5 . .
H705 C70B H706 109.5 . .
C47 N41 C51 119.4(5) . .
C47 N41 Cu2 126.6(4) . .
C51 N41 Cu2 113.3(4) . .
C56 N42 C52 121.2(5) . .
C56 N42 Cu2 119.2(3) . .
C52 N42 Cu2 119.4(4) . .
C61 N43 C57 118.6(4) . .
C61 N43 Cu2 128.0(3) . .
C57 N43 Cu2 112.5(3) . .
O41 C41 H411 109.5 . .
O41 C41 H412 109.5 . .
H411 C41 H412 109.5 . .
O41 C41 H413 109.5 . .
H411 C41 H413 109.5 . .
H412 C41 H413 109.5 . .
O41 C42 C43 115.7(6) . .
O41 C42 C73 125.3(5) . .
C43 C42 C73 118.9(6) . .
C42 C43 C44 121.1(6) . .
C42 C43 H43 119.4 . .
C44 C43 H43 119.4 . .
C46 C44 C43 119.3(6) . .
C46 C44 C45 123.2(6) . .
C43 C44 C45 117.5(6) . .
C44 C45 H451 109.5 . .
C44 C45 H452 109.5 . .
H451 C45 H452 109.5 . .
C44 C45 H453 109.5 . .
H451 C45 H453 109.5 . .
H452 C45 H453 109.5 . .
C44 C46 C72 119.9(5) . .
C44 C46 C48 120.9(5) . .
C72 C46 C48 119.2(5) . .
N41 C47 C48 123.0(5) . .
N41 C47 H47 118.5 . .
C48 C47 H47 118.5 . .
C47 C48 C49 116.9(6) . .
C47 C48 C46 119.7(5) . .
C49 C48 C46 123.3(5) . .
C50 C49 C48 121.0(5) . .
C50 C49 H49 119.5 . .
C48 C49 H49 119.5 . .
C49 C50 C51 118.5(6) . .
C49 C50 H50 120.8 . .
C51 C50 H50 120.8 . .
N41 C51 C50 121.1(5) . .
N41 C51 C52 114.2(5) . .
C50 C51 C52 124.6(5) . .
N42 C52 C53 119.9(5) . .
N42 C52 C51 114.9(5) . .
C53 C52 C51 125.2(5) . .
C54 C53 C52 118.8(5) . .
C54 C53 H531 120.6 . .
C52 C53 H531 120.6 . .
C55 C54 C53 121.1(5) . .
C55 C54 H54 119.4 . .
C53 C54 H54 119.4 . .
C54 C55 C56 118.2(5) . .
C54 C55 H55 120.9 . .
C56 C55 H55 120.9 . .
N42 C56 C55 120.8(5) . .
N42 C56 C57 114.5(4) . .
C55 C56 C57 124.7(5) . .
N43 C57 C58 121.6(5) . .
N43 C57 C56 114.4(4) . .
C58 C57 C56 124.0(5) . .
C59 C58 C57 118.5(5) . .
C59 C58 H58 120.8 . .
C57 C58 H58 120.8 . .
C60 C59 C58 121.6(5) . .
C60 C59 H59 119.2 . .
C58 C59 H59 119.2 . .
C59 C60 C61 115.9(4) . .
C59 C60 C62B 123.7(6) . .
C61 C60 C62B 120.4(5) . .
C59 C60 C62A 124.3(7) . .
C61 C60 C62A 119.7(7) . .
N43 C61 C60 123.7(5) . .
N43 C61 H61 118.2 . .
C60 C61 H61 118.2 . .
C72 C71 H711 109.5 . .
C72 C71 H712 109.5 . .
H711 C71 H712 109.5 . .
C72 C71 H713 109.5 . .
H711 C71 H713 109.5 . .
H712 C71 H713 109.5 . .
C73 C72 C46 119.4(5) . .
C73 C72 C71 117.5(6) . .
C46 C72 C71 123.0(5) . .
C42 C73 C72 121.3(6) . .
C42 C73 H73 119.3 . .
C72 C73 H73 119.3 . .
F3A P1 F1A 90.06(4) . .
F4B P1 F2B 90.06(4) . .
F3A P1 F5A 90.06(4) . .
F1A P1 F5A 90.03(4) . .
F3A P1 F6A 90.08(4) . .
F1A P1 F6A 90.01(4) . .
F5A P1 F6A 179.85(6) . .
F4B P1 F5B 90.06(4) . .
F2B P1 F5B 90.01(4) . .
F4B P1 F6B 90.06(4) . .
F2B P1 F6B 90.01(4) . .
F5B P1 F6B 179.87(6) . .
F4B P1 F1B 90.03(4) . .
F2B P1 F1B 179.91(6) . .
F5B P1 F1B 89.99(4) . .
F6B P1 F1B 89.99(4) . .
F3A P1 F2A 90.02(4) . .
F1A P1 F2A 179.92(7) . .
F5A P1 F2A 89.99(4) . .
F6A P1 F2A 89.98(4) . .
F4B P1 F3B 179.98(7) . .
F2B P1 F3B 89.97(4) . .
F5B P1 F3B 89.94(4) . .
F6B P1 F3B 89.94(4) . .
F1B P1 F3B 89.95(4) . .
F3A P1 F4A 179.97(7) . .
F1A P1 F4A 89.97(4) . .
F5A P1 F4A 89.92(4) . .
F6A P1 F4A 89.94(4) . .
F1B P1 F4A 84.2(5) . .
F2A P1 F4A 89.95(4) . .
F12A P2A F10A 90.00(4) . .
F12A P2A F7A 90.00(5) . .
F10A P2A F7A 89.99(4) . .
F12A P2A F9A 90.00(4) . .
F10A P2A F9A 179.99(7) . .
F7A P2A F9A 90.00(4) . .
F12A P2A F8A 90.04(8) . .
F10A P2A F8A 90.01(4) . .
F7A P2A F8A 179.96(9) . .
F9A P2A F8A 90.00(4) . .
F12A P2A F11A 179.99(9) . .
F10A P2A F11A 90.00(4) . .
F7A P2A F11A 89.99(5) . .
F9A P2A F11A 89.99(4) . .
F8A P2A F11A 89.97(5) . .
F10B P2B F7B 90.00(4) . .
F10B P2B F9B 180.00(7) . .
F7B P2B F9B 90.00(4) . .
F10B P2B F11B 90.00(4) . .
F7B P2B F11B 90.00(5) . .
F9B P2B F11B 90.00(4) . .
F10B P2B F12B 90.00(4) . .
F7B P2B F12B 90.00(5) . .
F9B P2B F12B 90.00(4) . .
F11B P2B F12B 179.99(9) . .
F10B P2B F8B 90.00(4) . .
F7B P2B F8B 179.99(8) . .
F9B P2B F8B 89.99(4) . .
F11B P2B F8B 90.00(5) . .
F12B P2B F8B 90.01(8) . .

loop_
_geom_bond_atom_site_label_1
_geom_bond_atom_site_label_2
_geom_bond_distance
Cu1 N2 1.964(4)
Cu1 N3 2.167(4)
Cu1 N1 2.177(4)
O1 C2 1.375(7)
O1 C1 1.425(7)
O2A C26A 1.383(10)
O2A C27A 1.406(13)
C22A C23A 1.402(11)
C22A C29A 1.411(10)
C22A C20 1.473(8)
C23A C25A 1.355(11)
C23A C24A 1.522(11)
C24A H241 0.9800
C24A H242 0.9800
C24A H243 0.9800
C25A C26A 1.402(12)
C25A H251 0.9500
C26A C28A 1.350(12)
C27A H271 0.9800
C27A H272 0.9800
C27A H273 0.9800
C28A C29A 1.374(11)
C28A H281 0.9500
C29A C30A 1.516(11)
C30A H301 0.9800
C30A H302 0.9800
C30A H303 0.9800
O2B C26B 1.385(9)
O2B C27B 1.411(11)
C22B C23B 1.405(10)
C22B C29B 1.412(9)
C22B C20 1.481(7)
C23B C25B 1.358(10)
C23B C24B 1.521(10)
C24B H244 0.9800
C24B H245 0.9800
C24B H246 0.9800
C25B C26B 1.396(12)
C25B H252 0.9500
C26B C28B 1.352(11)
C27B H274 0.9800
C27B H275 0.9800
C27B H276 0.9800
C28B C29B 1.371(10)
C28B H282 0.9500
C29B C30B 1.516(10)
C30B H304 0.9800
C30B H305 0.9800
C30B H306 0.9800
N1 C7 1.336(7)
N1 C11 1.351(7)
N2 C16 1.341(7)
N2 C12 1.352(7)
N3 C21 1.327(7)
N3 C17 1.344(6)
C1 H11 0.9800
C1 H12 0.9800
C1 H13 0.9800
C2 C3 1.370(8)
C2 C33 1.382(8)
C3 C4 1.386(8)
C3 H3 0.9500
C4 C6 1.414(8)
C4 C5 1.514(8)
C5 H51 0.9800
C5 H52 0.9800
C5 H53 0.9800
C6 C32 1.404(7)
C6 C8 1.476(8)
C7 C8 1.400(7)
C7 H7 0.9500
C8 C9 1.395(7)
C9 C10 1.386(7)
C9 H9 0.9500
C10 C11 1.380(7)
C10 H10 0.9500
C11 C12 1.481(8)
C12 C13 1.366(8)
C13 C14 1.383(10)
C13 H131 0.9500
C14 C15 1.371(9)
C14 H14 0.9500
C15 C16 1.353(8)
C15 H15 0.9500
C16 C17 1.501(8)
C17 C18 1.390(7)
C18 C19 1.372(8)
C18 H18 0.9500
C19 C20 1.385(8)
C19 H19 0.9500
C20 C21 1.407(7)
C21 H21 0.9500
C31 C32 1.514(8)
C31 H311 0.9800
C31 H312 0.9800
C31 H313 0.9800
C32 C33 1.403(8)
C33 H33 0.9500
Cu2 N42 1.975(4)
Cu2 N43 2.159(4)
Cu2 N41 2.161(4)
O41 C42 1.364(7)
O41 C41 1.438(8)
O42A C66A 1.383(9)
O42A C67A 1.421(11)
C67A H671 0.9800
C67A H672 0.9800
C67A H673 0.9800
C62A C63A 1.396(9)
C62A C69A 1.412(9)
C62A C60 1.484(8)
C63A C65A 1.387(9)
C63A C64A 1.521(9)
C64A H641 0.9800
C64A H642 0.9800
C64A H643 0.9800
C65A C66A 1.382(10)
C65A H651 0.9500
C66A C68A 1.376(10)
C68A C69A 1.388(9)
C68A H681 0.9500
C69A C70A 1.514(9)
C70A H701 0.9800
C70A H702 0.9800
C70A H703 0.9800
O42B C66B 1.381(8)
O42B C67B 1.425(10)
C67B H674 0.9800
C67B H675 0.9800
C67B H676 0.9800
C62B C63B 1.395(8)
C62B C69B 1.411(8)
C62B C60 1.483(7)
C63B C65B 1.388(8)
C63B C64B 1.521(8)
C64B H644 0.9800
C64B H645 0.9800
C64B H646 0.9800
C65B C66B 1.382(9)
C65B H652 0.9500
C66B C68B 1.372(9)
C68B C69B 1.390(8)
C68B H682 0.9500
C69B C70B 1.511(9)
C70B H704 0.9800
C70B H705 0.9800
C70B H706 0.9800
N41 C47 1.346(7)
N41 C51 1.347(7)
N42 C56 1.343(7)
N42 C52 1.350(7)
N43 C61 1.340(6)
N43 C57 1.350(6)
C41 H411 0.9800
C41 H412 0.9800
C41 H413 0.9800
C42 C43 1.382(9)
C42 C73 1.383(8)
C43 C44 1.397(9)
C43 H43 0.9500
C44 C46 1.389(9)
C44 C45 1.506(9)
C45 H451 0.9800
C45 H452 0.9800
C45 H453 0.9800
C46 C72 1.401(8)
C46 C48 1.507(8)
C47 C48 1.380(8)
C47 H47 0.9500
C48 C49 1.392(9)
C49 C50 1.380(8)
C49 H49 0.9500
C50 C51 1.390(8)
C50 H50 0.9500
C51 C52 1.473(8)
C52 C53 1.387(8)
C53 C54 1.375(9)
C53 H531 0.9500
C54 C55 1.373(8)
C54 H54 0.9500
C55 C56 1.387(7)
C55 H55 0.9500
C56 C57 1.491(7)
C57 C58 1.387(7)
C58 C59 1.381(7)
C58 H58 0.9500
C59 C60 1.378(7)
C59 H59 0.9500
C60 C61 1.406(7)
C61 H61 0.9500
C71 C72 1.499(8)
C71 H711 0.9800
C71 H712 0.9800
C71 H713 0.9800
C72 C73 1.384(8)
C73 H73 0.9500
P1 F3A 1.5833(16)
P1 F4B 1.5834(16)
P1 F1A 1.5842(16)
P1 F2B 1.5844(16)
P1 F5A 1.5845(16)
P1 F6A 1.5845(16)
P1 F5B 1.5845(16)
P1 F6B 1.5845(16)
P1 F1B 1.5847(16)
P1 F2A 1.5849(16)
P1 F3B 1.5856(16)
P1 F4A 1.5858(16)
P2A F12A 1.5844(16)
P2A F10A 1.5845(16)
P2A F7A 1.5845(16)
P2A F9A 1.5845(16)
P2A F8A 1.5845(16)
P2A F11A 1.5847(16)
P2B F10B 1.5844(16)
P2B F7B 1.5845(16)
P2B F9B 1.5845(16)
P2B F11B 1.5845(16)
P2B F12B 1.5845(16)
P2B F8B 1.5846(16)

loop_
_geom_torsion_atom_site_label_1
_geom_torsion_atom_site_label_2
_geom_torsion_atom_site_label_3
_geom_torsion_atom_site_label_4
_geom_torsion
_geom_torsion_site_symmetry_1
C29A C22A C23A C25A 1(8) .
C20 C22A C23A C25A -177(5) .
C29A C22A C23A C24A -177(4) .
C20 C22A C23A C24A 5(9) .
C22A C23A C25A C26A -1(6) .
C24A C23A C25A C26A 176(2) .
C27A O2A C26A C28A -18(3) .
C27A O2A C26A C25A 168(2) .
C23A C25A C26A C28A 2(4) .
C23A C25A C26A O2A 176(2) .
O2A C26A C28A C29A -176(3) .
C25A C26A C28A C29A -2(4) .
C26A C28A C29A C22A 2(6) .
C26A C28A C29A C30A -178(3) .
C23A C22A C29A C28A -1(8) .
C20 C22A C29A C28A 176(5) .
C23A C22A C29A C30A 179(5) .
C20 C22A C29A C30A -3(8) .
C29B C22B C23B C25B 1(5) .
C20 C22B C23B C25B 178(3) .
C29B C22B C23B C24B -179(2) .
C20 C22B C23B C24B -2(5) .
C22B C23B C25B C26B -3(3) .
C24B C23B C25B C26B 177.2(14) .
C27B O2B C26B C28B -164.6(13) .
C27B O2B C26B C25B 17.0(19) .
C23B C25B C26B C28B 3(2) .
C23B C25B C26B O2B -179.0(14) .
O2B C26B C28B C29B -179.5(15) .
C25B C26B C28B C29B -1(2) .
C26B C28B C29B C22B -1(3) .
C26B C28B C29B C30B 178.3(16) .
C23B C22B C29B C28B 1(5) .
C20 C22B C29B C28B -177(3) .
C23B C22B C29B C30B -178(3) .
C20 C22B C29B C30B 5(5) .
N2 Cu1 N1 C7 0.0(5) 2
N2 Cu1 N1 C7 -179.0(5) .
N3 Cu1 N1 C7 173.3(4) .
N3 Cu1 N1 C7 78.8(5) 2
N1 Cu1 N1 C7 -78.5(5) 2
N2 Cu1 N1 C11 168.3(4) 2
N2 Cu1 N1 C11 -10.7(4) .
N3 Cu1 N1 C11 -18.4(6) .
N3 Cu1 N1 C11 -112.9(4) 2
N1 Cu1 N1 C11 89.8(4) 2
N3 Cu1 N2 C16 4.8(4) .
N3 Cu1 N2 C16 -77.3(4) 2
N1 Cu1 N2 C16 100.0(4) 2
N1 Cu1 N2 C16 -172.0(4) .
N3 Cu1 N2 C12 -179.2(4) .
N3 Cu1 N2 C12 98.7(4) 2
N1 Cu1 N2 C12 -84.0(4) 2
N1 Cu1 N2 C12 4.0(4) .
N2 Cu1 N3 C21 6.3(5) 2
N2 Cu1 N3 C21 -174.6(4) .
N3 Cu1 N3 C21 -69.9(4) 2
N1 Cu1 N3 C21 86.3(4) 2
N1 Cu1 N3 C21 -166.9(4) .
N2 Cu1 N3 C17 173.6(3) 2
N2 Cu1 N3 C17 -7.3(3) .
N3 Cu1 N3 C17 97.4(4) 2
N1 Cu1 N3 C17 -106.4(3) 2
N1 Cu1 N3 C17 0.4(6) .
C1 O1 C2 C3 176.6(5) .
C1 O1 C2 C33 -3.1(8) .
O1 C2 C3 C4 177.6(5) .
C33 C2 C3 C4 -2.7(9) .
C2 C3 C4 C6 -0.6(9) .
C2 C3 C4 C5 177.7(6) .
C3 C4 C6 C32 3.4(8) .
C5 C4 C6 C32 -174.9(5) .
C3 C4 C6 C8 -175.4(5) .
C5 C4 C6 C8 6.3(8) .
C11 N1 C7 C8 -3.3(8) .
Cu1 N1 C7 C8 164.3(4) .
N1 C7 C8 C9 -0.8(8) .
N1 C7 C8 C6 179.9(5) .
C32 C6 C8 C9 -122.1(6) .
C4 C6 C8 C9 56.7(7) .
C32 C6 C8 C7 57.3(7) .
C4 C6 C8 C7 -124.0(6) .
C7 C8 C9 C10 2.9(8) .
C6 C8 C9 C10 -177.7(5) .
C8 C9 C10 C11 -1.1(8) .
C7 N1 C11 C10 5.2(8) .
Cu1 N1 C11 C10 -164.4(4) .
C7 N1 C11 C12 -175.2(5) .
Cu1 N1 C11 C12 15.1(6) .
C9 C10 C11 N1 -3.1(8) .
C9 C10 C11 C12 177.4(5) .
C16 N2 C12 C13 -1.0(9) .
Cu1 N2 C12 C13 -176.9(5) .
C16 N2 C12 C11 178.9(5) .
Cu1 N2 C12 C11 3.0(6) .
N1 C11 C12 N2 -12.7(7) .
C10 C11 C12 N2 166.9(5) .
N1 C11 C12 C13 167.2(6) .
C10 C11 C12 C13 -13.2(10) .
N2 C12 C13 C14 1.7(11) .
C11 C12 C13 C14 -178.2(7) .
C12 C13 C14 C15 -1.1(13) .
C13 C14 C15 C16 -0.2(13) .
C12 N2 C16 C15 -0.4(8) .
Cu1 N2 C16 C15 175.5(5) .
C12 N2 C16 C17 -177.7(5) .
Cu1 N2 C16 C17 -1.8(6) .
C14 C15 C16 N2 1.0(11) .
C14 C15 C16 C17 177.9(7) .
C21 N3 C17 C18 -1.0(7) .
Cu1 N3 C17 C18 -169.5(4) .
C21 N3 C17 C16 176.9(5) .
Cu1 N3 C17 C16 8.5(5) .
N2 C16 C17 N3 -4.9(7) .
C15 C16 C17 N3 177.9(6) .
N2 C16 C17 C18 173.0(5) .
C15 C16 C17 C18 -4.2(9) .
N3 C17 C18 C19 2.6(8) .
C16 C17 C18 C19 -175.2(5) .
C17 C18 C19 C20 -1.6(9) .
C18 C19 C20 C21 -0.7(8) .
C18 C19 C20 C22A -179(2) .
C18 C19 C20 C22B 175.2(13) .
C23A C22A C20 C19 55(7) .
C29A C22A C20 C19 -123(5) .
C23A C22A C20 C21 -123(5) .
C29A C22A C20 C21 59(7) .
C23B C22B C20 C19 68(4) .
C29B C22B C20 C19 -115(3) .
C23B C22B C20 C21 -116(3) .
C29B C22B C20 C21 61(4) .
C17 N3 C21 C20 -1.5(8) .
Cu1 N3 C21 C20 165.1(4) .
C19 C20 C21 N3 2.4(8) .
C22A C20 C21 N3 -179(2) .
C22B C20 C21 N3 -173.7(13) .
C4 C6 C32 C33 -2.9(8) .
C8 C6 C32 C33 176.0(5) .
C4 C6 C32 C31 177.2(5) .
C8 C6 C32 C31 -4.0(8) .
C3 C2 C33 C32 3.2(8) .
O1 C2 C33 C32 -177.1(5) .
C6 C32 C33 C2 -0.4(8) .
C31 C32 C33 C2 179.5(5) .
C69A C62A C63A C65A -0.2(4) .
C60 C62A C63A C65A 175.8(5) .
C69A C62A C63A C64A 179.9(3) .
C60 C62A C63A C64A -4.1(4) .
C62A C63A C65A C66A 0.2(6) .
C64A C63A C65A C66A -179.9(4) .
C63A C65A C66A C68A 0.1(8) .
C63A C65A C66A O42A 163.7(12) .
C67A O42A C66A C68A 166.7(14) .
C67A O42A C66A C65A 3(2) .
C65A C66A C68A C69A -0.4(8) .
O42A C66A C68A C69A -165.2(11) .
C66A C68A C69A C62A 0.3(8) .
C66A C68A C69A C70A 170.7(12) .
C63A C62A C69A C68A 0.0(6) .
C60 C62A C69A C68A -176.0(5) .
C63A C62A C69A C70A -170.0(12) .
C60 C62A C69A C70A 14.0(12) .
C69B C62B C63B C65B -0.4(7) .
C60 C62B C63B C65B 176.5(5) .
C69B C62B C63B C64B 178.5(4) .
C60 C62B C63B C64B -4.6(7) .
C62B C63B C65B C66B -0.2(7) .
C64B C63B C65B C66B -179.1(4) .
C67B O42B C66B C68B -176.7(8) .
C67B O42B C66B C65B -6.0(12) .
C63B C65B C66B C68B 0.7(8) .
C63B C65B C66B O42B -169.7(8) .
O42B C66B C68B C69B 170.4(7) .
C65B C66B C68B C69B -0.7(8) .
C66B C68B C69B C62B 0.2(7) .
C66B C68B C69B C70B -173.2(7) .
C63B C62B C69B C68B 0.4(7) .
C60 C62B C69B C68B -176.5(5) .
C63B C62B C69B C70B 173.5(8) .
C60 C62B C69B C70B -3.3(9) .
N42 Cu2 N41 C47 -6.5(5) 2_655
N42 Cu2 N41 C47 176.1(5) .
N43 Cu2 N41 C47 172.8(4) .
N43 Cu2 N41 C47 -86.6(5) 2_655
N41 Cu2 N41 C47 69.5(4) 2_655
N42 Cu2 N41 C51 -177.0(4) 2_655
N42 Cu2 N41 C51 5.5(4) .
N43 Cu2 N41 C51 2.3(7) .
N43 Cu2 N41 C51 102.9(4) 2_655
N41 Cu2 N41 C51 -101.0(4) 2_655
N43 Cu2 N42 C56 -7.1(4) .
N43 Cu2 N42 C56 76.7(4) 2_655
N41 Cu2 N42 C56 174.3(4) .
N41 Cu2 N42 C56 -103.6(4) 2_655
N43 Cu2 N42 C52 177.1(4) .
N43 Cu2 N42 C52 -99.1(4) 2_655
N41 Cu2 N42 C52 -1.6(4) .
N41 Cu2 N42 C52 80.6(4) 2_655
N42 Cu2 N43 C61 1.4(4) 2_655
N42 Cu2 N43 C61 178.8(4) .
N43 Cu2 N43 C61 78.6(4) 2_655
N41 Cu2 N43 C61 -178.0(4) .
N41 Cu2 N43 C61 -77.5(4) 2_655
N42 Cu2 N43 C57 -167.6(3) 2_655
N42 Cu2 N43 C57 9.9(3) .
N43 Cu2 N43 C57 -90.3(3) 2_655
N41 Cu2 N43 C57 13.1(6) .
N41 Cu2 N43 C57 113.5(3) 2_655
C41 O41 C42 C43 -175.4(6) .
C41 O41 C42 C73 7.4(9) .
O41 C42 C43 C44 -179.1(6) .
C73 C42 C43 C44 -1.7(10) .
C42 C43 C44 C46 1.3(10) .
C42 C43 C44 C45 -176.8(6) .
C43 C44 C46 C72 -0.7(9) .
C45 C44 C46 C72 177.3(6) .
C43 C44 C46 C48 -179.2(6) .
C45 C44 C46 C48 -1.2(10) .
C51 N41 C47 C48 2.1(9) .
Cu2 N41 C47 C48 -167.9(5) .
N41 C47 C48 C49 -2.2(9) .
N41 C47 C48 C46 -179.8(5) .
C44 C46 C48 C47 118.7(7) .
C72 C46 C48 C47 -59.7(8) .
C44 C46 C48 C49 -58.7(9) .
C72 C46 C48 C49 122.9(7) .
C47 C48 C49 C50 0.9(9) .
C46 C48 C49 C50 178.4(6) .
C48 C49 C50 C51 0.5(10) .
C47 N41 C51 C50 -0.6(9) .
Cu2 N41 C51 C50 170.7(5) .
C47 N41 C51 C52 -179.5(5) .
Cu2 N41 C51 C52 -8.3(6) .
C49 C50 C51 N41 -0.7(9) .
C49 C50 C51 C52 178.1(6) .
C56 N42 C52 C53 1.0(8) .
Cu2 N42 C52 C53 176.7(4) .
C56 N42 C52 C51 -178.1(5) .
Cu2 N42 C52 C51 -2.3(6) .
N41 C51 C52 N42 7.2(7) .
C50 C51 C52 N42 -171.7(6) .
N41 C51 C52 C53 -171.8(5) .
C50 C51 C52 C53 9.3(9) .
N42 C52 C53 C54 -1.1(9) .
C51 C52 C53 C54 177.9(6) .
C52 C53 C54 C55 0.7(9) .
C53 C54 C55 C56 -0.1(9) .
C52 N42 C56 C55 -0.3(8) .
Cu2 N42 C56 C55 -176.1(4) .
C52 N42 C56 C57 179.1(4) .
Cu2 N42 C56 C57 3.4(6) .
C54 C55 C56 N42 -0.1(8) .
C54 C55 C56 C57 -179.5(5) .
C61 N43 C57 C58 -1.7(7) .
Cu2 N43 C57 C58 168.4(4) .
C61 N43 C57 C56 179.0(4) .
Cu2 N43 C57 C56 -11.0(5) .
N42 C56 C57 N43 5.7(6) .
C55 C56 C57 N43 -174.9(5) .
N42 C56 C57 C58 -173.7(5) .
C55 C56 C57 C58 5.8(8) .
N43 C57 C58 C59 -0.4(8) .
C56 C57 C58 C59 178.9(5) .
C57 C58 C59 C60 1.9(8) .
C58 C59 C60 C61 -1.3(7) .
C58 C59 C60 C62B 178.5(8) .
C58 C59 C60 C62A 179.0(11) .
C63B C62B C60 C59 -57.2(8) .
C69B C62B C60 C59 119.6(7) .
C63B C62B C60 C61 122.6(6) .
C69B C62B C60 C61 -60.6(7) .
C63A C62A C60 C59 -57.3(9) .
C69A C62A C60 C59 118.6(8) .
C63A C62A C60 C61 123.0(6) .
C69A C62A C60 C61 -61.0(7) .
C57 N43 C61 C60 2.3(7) .
Cu2 N43 C61 C60 -166.1(4) .
C59 C60 C61 N43 -0.8(7) .
C62B C60 C61 N43 179.3(8) .
C62A C60 C61 N43 178.8(11) .
C44 C46 C72 C73 0.6(9) .
C48 C46 C72 C73 179.1(5) .
C44 C46 C72 C71 -179.8(6) .
C48 C46 C72 C71 -1.3(9) .
O41 C42 C73 C72 178.7(6) .
C43 C42 C73 C72 1.6(9) .
C46 C72 C73 C42 -1.1(9) .
C71 C72 C73 C42 179.3(6) .
